data_7023856
loop_
_publ_author_name
'Liu, Baolin'
'Liu, Qingxia'
'Xiao, Hongping'
'Zhang, Wu'
'Tao, Ruojie'

_publ_section_title
;
 Family of dumbbell Ni4Ln2 (Ln = Pr, Sm, Eu, Gd, Tb, Ho, Er) complexes:
 syntheses, structures, luminescent and magnetic properties.
;
_journal_issue 14
_journal_name_full 'Dalton transactions (Cambridge, England : 2003)'
_journal_page_first 5047
_journal_page_last 5055
_journal_paper_doi 10.1039/c3dt32935f
_journal_volume 42
_journal_year 2013
_chemical_formula_moiety 'C60 H58 Gd2 N8 Ni4 O24, 8(H2 O)'
_chemical_formula_sum 'C60 H74 Gd2 N8 Ni4 O32'
_chemical_formula_weight 1968.61
_chemical_name_systematic
;
?
;
_space_group_IT_number 14
_symmetry_cell_setting monoclinic
_symmetry_space_group_name_Hall '-P 2yn'
_symmetry_space_group_name_H-M 'P 1 21/n 1'
_atom_sites_solution_hydrogens geom
_atom_sites_solution_primary direct
_atom_sites_solution_secondary difmap
_audit_creation_method SHELXL-97
_cell_angle_alpha 90.00
_cell_angle_beta 99.7790(10)
_cell_angle_gamma 90.00
_cell_formula_units_Z 2
_cell_length_a 12.6620(10)
_cell_length_b 18.1513(14)
_cell_length_c 15.5428(12)
_cell_measurement_reflns_used 4906
_cell_measurement_temperature 296(2)
_cell_measurement_theta_max 26.39
_cell_measurement_theta_min 2.23
_cell_volume 3520.3(5)
_computing_cell_refinement 'APEX 2'
_computing_data_collection 'APEX 2(Bruker, 2005)'
_computing_data_reduction 'SAINT(Bruker, 2005)'
_computing_molecular_graphics 'SHELXTL(Bruker, 2005)'
_computing_publication_material SHELXTL
_computing_structure_refinement 'SHELXL-97 (Sheldrick, 2008)'
_computing_structure_solution 'SHELXS-97 (Sheldrick, 2008)'
_diffrn_ambient_temperature 296(2)
_diffrn_measured_fraction_theta_full 0.999
_diffrn_measured_fraction_theta_max 0.999
_diffrn_measurement_device_type 'Bruker Smart APEX II CCD area detector'
_diffrn_measurement_method '\f and \w scans'
_diffrn_radiation_monochromator graphite
_diffrn_radiation_source 'fine-focus sealed tube'
_diffrn_radiation_type MoK\a
_diffrn_radiation_wavelength 0.71073
_diffrn_reflns_av_R_equivalents 0.0361
_diffrn_reflns_av_sigmaI/netI 0.0431
_diffrn_reflns_limit_h_max 15
_diffrn_reflns_limit_h_min -11
_diffrn_reflns_limit_k_max 21
_diffrn_reflns_limit_k_min -18
_diffrn_reflns_limit_l_max 18
_diffrn_reflns_limit_l_min -16
_diffrn_reflns_number 17591
_diffrn_reflns_theta_full 25.00
_diffrn_reflns_theta_max 25.00
_diffrn_reflns_theta_min 1.74
_exptl_absorpt_coefficient_mu 3.000
_exptl_absorpt_correction_T_max 0.6964
_exptl_absorpt_correction_T_min 0.5092
_exptl_absorpt_correction_type multi-scan
_exptl_absorpt_process_details 'SADABS(Bruker, 2005)'
_exptl_crystal_colour colourless
_exptl_crystal_density_diffrn 1.857
_exptl_crystal_density_method 'not measured'
_exptl_crystal_description block
_exptl_crystal_F_000 1972
_exptl_crystal_size_max 0.26
_exptl_crystal_size_mid 0.20
_exptl_crystal_size_min 0.13
_refine_diff_density_max 0.669
_refine_diff_density_min -0.597
_refine_diff_density_rms 0.096
_refine_ls_extinction_method none
_refine_ls_goodness_of_fit_ref 1.011
_refine_ls_hydrogen_treatment constr
_refine_ls_matrix_type full
_refine_ls_number_parameters 487
_refine_ls_number_reflns 6191
_refine_ls_number_restraints 7
_refine_ls_restrained_S_all 1.015
_refine_ls_R_factor_all 0.0479
_refine_ls_R_factor_gt 0.0306
_refine_ls_shift/su_max 0.002
_refine_ls_shift/su_mean 0.000
_refine_ls_structure_factor_coef Fsqd
_refine_ls_weighting_details 'calc w=1/[\s^2^(Fo^2^)+(0.0320P)^2^+2.2778P] where P=(Fo^2^+2Fc^2^)/3'
_refine_ls_weighting_scheme calc
_refine_ls_wR_factor_gt 0.0666
_refine_ls_wR_factor_ref 0.0710
_reflns_number_gt 4815
_reflns_number_total 6191
_reflns_threshold_expression >2sigma(I)
_cod_data_source_file c3dt32935f.txt
_cod_data_source_block 1296
_cod_original_sg_symbol_H-M 'P 21/n '
_cod_database_code 7023856

loop_
_symmetry_equiv_pos_as_xyz
'x, y, z'
'-x+1/2, y+1/2, -z+1/2'
'-x, -y, -z'
'x-1/2, -y-1/2, z-1/2'

loop_
_atom_site_label
_atom_site_type_symbol
_atom_site_fract_x
_atom_site_fract_y
_atom_site_fract_z
_atom_site_U_iso_or_equiv
_atom_site_adp_type
_atom_site_occupancy
_atom_site_symmetry_multiplicity
_atom_site_calc_flag
_atom_site_refinement_flags
Gd1 Gd 0.084030(13) 1.056658(9) 0.596635(11) 0.02290(5) Uani 1 1 d .
Ni1 Ni 0.16239(4) 0.89530(2) 0.71051(3) 0.02777(12) Uani 1 1 d .
Ni2 Ni 0.31503(4) 1.05075(2) 0.70923(3) 0.02627(11) Uani 1 1 d .
N1 N 0.3061(2) 0.83655(16) 0.7678(2) 0.0341(8) Uani 1 1 d .
N2 N 0.1030(3) 0.84825(16) 0.8053(2) 0.0361(8) Uani 1 1 d .
N3 N 0.3403(2) 0.99142(16) 0.82118(19) 0.0330(8) Uani 1 1 d .
N4 N 0.1473(3) 0.81625(17) 0.6172(2) 0.0446(10) Uani 1 1 d .
H4A H 0.1022 0.7807 0.6288 0.054 Uiso 1 1 calc R
H4B H 0.1215 0.8357 0.5645 0.054 Uiso 1 1 calc R
O1 O -0.2537(2) 1.05375(14) 0.54187(17) 0.0400(7) Uani 1 1 d .
O2 O -0.09007(18) 1.01693(12) 0.53170(15) 0.0272(6) Uani 1 1 d .
O3 O 0.02613(18) 0.95593(12) 0.67797(15) 0.0274(6) Uani 1 1 d .
O4 O -0.1105(3) 1.1843(2) 0.7581(2) 0.0895(12) Uani 1 1 d U
O5 O -0.0233(2) 1.13171(14) 0.66512(17) 0.0389(7) Uani 1 1 d .
O6 O 0.17261(19) 1.08119(13) 0.73789(15) 0.0300(6) Uani 1 1 d .
O7 O 0.0998(2) 1.24544(16) 0.41080(19) 0.0546(8) Uani 1 1 d .
O8 O 0.07514(19) 1.15476(13) 0.49851(16) 0.0356(7) Uani 1 1 d .
O9 O 0.25805(18) 1.10830(13) 0.59925(15) 0.0287(6) Uani 1 1 d .
O10 O 0.4508(2) 1.02890(14) 0.65800(16) 0.0362(7) Uani 1 1 d .
O11 O 0.22602(18) 0.96910(12) 0.64079(14) 0.0257(6) Uani 1 1 d D
H11 H 0.2574 0.9484 0.5926 0.031 Uiso 1 1 calc RD
C1 C 0.2899(3) 0.8137(2) 0.8563(3) 0.0418(11) Uani 1 1 d .
H1A H 0.3098 0.8537 0.8971 0.050 Uiso 1 1 calc R
H1B H 0.3355 0.7718 0.8754 0.050 Uiso 1 1 calc R
C2 C 0.1746(3) 0.7931(2) 0.8557(3) 0.0460(12) Uani 1 1 d .
H2A H 0.1604 0.7448 0.8296 0.055 Uiso 1 1 calc R
H2B H 0.1607 0.7910 0.9152 0.055 Uiso 1 1 calc R
C3 C 0.0069(3) 0.8544(2) 0.8199(3) 0.0412(11) Uani 1 1 d .
H3 H -0.0099 0.8269 0.8662 0.049 Uiso 1 1 calc R
C4 C -0.0782(3) 0.8986(2) 0.7735(2) 0.0349(10) Uani 1 1 d .
C5 C -0.1752(4) 0.8925(3) 0.8019(3) 0.0573(13) Uani 1 1 d .
H5 H -0.1802 0.8618 0.8490 0.069 Uiso 1 1 calc R
C6 C -0.2639(4) 0.9299(3) 0.7635(3) 0.0634(15) Uani 1 1 d .
H6 H -0.3281 0.9259 0.7847 0.076 Uiso 1 1 calc R
C7 C -0.2563(3) 0.9737(3) 0.6924(3) 0.0478(12) Uani 1 1 d .
H7 H -0.3168 0.9994 0.6662 0.057 Uiso 1 1 calc R
C8 C -0.1630(3) 0.9812(2) 0.6583(2) 0.0285(9) Uani 1 1 d .
C9 C -0.1706(3) 1.0212(2) 0.5735(2) 0.0287(9) Uani 1 1 d .
C10 C -0.0677(3) 0.94574(19) 0.7020(2) 0.0275(8) Uani 1 1 d .
C11 C 0.4098(3) 0.8754(2) 0.7708(3) 0.0357(10) Uani 1 1 d .
H11A H 0.4135 0.8936 0.7127 0.043 Uiso 1 1 calc R
H11B H 0.4672 0.8400 0.7860 0.043 Uiso 1 1 calc R
C12 C 0.4297(3) 0.9390(2) 0.8337(3) 0.0409(11) Uani 1 1 d .
H12A H 0.4402 0.9204 0.8930 0.049 Uiso 1 1 calc R
H12B H 0.4948 0.9643 0.8255 0.049 Uiso 1 1 calc R
C13 C 0.2918(3) 1.0036(2) 0.8856(3) 0.0410(11) Uani 1 1 d .
H13 H 0.3224 0.9824 0.9384 0.049 Uiso 1 1 calc R
C14 C 0.1967(4) 1.0457(2) 0.8866(3) 0.0440(11) Uani 1 1 d .
C15 C 0.1558(5) 1.0466(3) 0.9646(3) 0.0701(16) Uani 1 1 d .
H15 H 0.1952 1.0245 1.0138 0.084 Uiso 1 1 calc R
C16 C 0.0604(5) 1.0789(3) 0.9713(3) 0.0836(18) Uani 1 1 d .
H16 H 0.0363 1.0798 1.0246 0.100 Uiso 1 1 calc R
C17 C -0.0001(4) 1.1099(3) 0.8983(3) 0.0620(14) Uani 1 1 d .
H17 H -0.0661 1.1307 0.9027 0.074 Uiso 1 1 calc R
C18 C 0.0350(3) 1.1111(2) 0.8184(3) 0.0393(10) Uani 1 1 d .
C19 C -0.0374(3) 1.1443(2) 0.7426(3) 0.0453(12) Uani 1 1 d .
C20 C 0.1355(3) 1.07952(19) 0.8122(2) 0.0323(10) Uani 1 1 d .
C21 C 0.3053(3) 0.7703(2) 0.7112(3) 0.0420(11) Uani 1 1 d .
H21A H 0.2658 0.7311 0.7340 0.050 Uiso 1 1 calc R
H21B H 0.3783 0.7535 0.7127 0.050 Uiso 1 1 calc R
C22 C 0.2550(3) 0.7860(2) 0.6182(3) 0.0472(12) Uani 1 1 d .
H22A H 0.2985 0.8211 0.5927 0.057 Uiso 1 1 calc R
H22B H 0.2505 0.7410 0.5842 0.057 Uiso 1 1 calc R
C23 C 0.4754(3) 1.0608(2) 0.5939(3) 0.0404(10) Uani 1 1 d .
H23 H 0.5438 1.0505 0.5829 0.048 Uiso 1 1 calc R
C24 C 0.4151(3) 1.1112(2) 0.5343(2) 0.0319(9) Uani 1 1 d .
C25 C 0.4668(3) 1.1396(2) 0.4696(3) 0.0454(11) Uani 1 1 d .
H25 H 0.5377 1.1268 0.4690 0.055 Uiso 1 1 calc R
C26 C 0.4157(4) 1.1859(3) 0.4070(3) 0.0548(13) Uani 1 1 d .
H26 H 0.4524 1.2066 0.3660 0.066 Uiso 1 1 calc R
C27 C 0.3088(3) 1.2016(2) 0.4052(3) 0.0418(11) Uani 1 1 d .
H27 H 0.2740 1.2322 0.3614 0.050 Uiso 1 1 calc R
C28 C 0.2511(3) 1.17355(19) 0.4663(2) 0.0296(9) Uani 1 1 d .
C29 C 0.1350(3) 1.19239(19) 0.4581(2) 0.0309(9) Uani 1 1 d .
C30 C 0.3059(3) 1.12961(18) 0.5353(2) 0.0250(8) Uani 1 1 d .
O1W O 0.3960(2) 1.13764(13) 0.77683(17) 0.0403(7) Uani 1 1 d .
H1WA H 0.3824 1.1640 0.8188 0.048 Uiso 1 1 d R
H1WB H 0.3852 1.1639 0.7309 0.048 Uiso 1 1 d R
O2W O 0.7173(3) 0.19172(19) 0.6333(2) 0.0759(11) Uani 1 1 d .
H2WA H 0.7142 0.1559 0.5977 0.091 Uiso 1 1 d R
H2WB H 0.7631 0.1808 0.6780 0.091 Uiso 1 1 d R
O3W O 0.9672(3) 0.3555(2) 0.4544(2) 0.0908(13) Uani 1 1 d .
H3WA H 0.9276 0.3819 0.4169 0.109 Uiso 1 1 d R
H3WB H 1.0130 0.3837 0.4843 0.109 Uiso 1 1 d R
O4W O 0.8949(4) 0.2733(2) 0.5763(3) 0.1091(16) Uani 1 1 d .
H4WA H 0.9057 0.3043 0.6178 0.131 Uiso 1 1 d R
H4WB H 0.9301 0.2345 0.5933 0.131 Uiso 1 1 d R
O5W O 0.5744(3) 0.1933(2) 0.7441(3) 0.0751(13) Uani 0.75 1 d P
H5WA H 0.6073 0.1986 0.7962 0.090 Uiso 0.75 1 d PR
H5WB H 0.5707 0.2354 0.7198 0.090 Uiso 0.75 1 d PR
O6W O 0.2096(12) 0.3955(8) 0.4159(8) 0.083(5) Uani 0.25 1 d P
H6WA H 0.2280 0.4376 0.3997 0.099 Uiso 0.25 1 d PR
H6WB H 0.1910 0.3695 0.3703 0.099 Uiso 0.25 1 d PR

loop_
_atom_site_aniso_label
_atom_site_aniso_U_11
_atom_site_aniso_U_22
_atom_site_aniso_U_33
_atom_site_aniso_U_23
_atom_site_aniso_U_13
_atom_site_aniso_U_12
Gd1 0.02202(8) 0.02164(8) 0.02458(9) -0.00062(8) 0.00261(7) 0.00150(8)
Ni1 0.0287(2) 0.0232(2) 0.0313(3) 0.00394(19) 0.0049(2) 0.0032(2)
Ni2 0.0249(2) 0.0262(2) 0.0263(2) 0.0019(2) 0.00057(19) -0.0002(2)
N1 0.0337(17) 0.0281(16) 0.0401(18) 0.0050(14) 0.0049(15) 0.0035(15)
N2 0.0406(19) 0.0331(17) 0.0352(18) 0.0128(14) 0.0081(15) 0.0063(15)
N3 0.0363(17) 0.0305(17) 0.0292(17) 0.0014(14) -0.0027(14) -0.0021(15)
N4 0.042(2) 0.0339(18) 0.054(2) -0.0058(16) -0.0018(18) 0.0034(16)
O1 0.0279(13) 0.0521(16) 0.0394(15) 0.0037(13) 0.0039(12) 0.0124(13)
O2 0.0219(12) 0.0333(13) 0.0265(13) -0.0044(11) 0.0045(10) 0.0014(11)
O3 0.0244(12) 0.0272(13) 0.0311(13) 0.0039(10) 0.0065(11) 0.0024(11)
O4 0.064(2) 0.135(3) 0.064(2) -0.054(2) -0.0046(18) 0.046(2)
O5 0.0358(15) 0.0404(15) 0.0414(15) -0.0073(12) 0.0092(13) 0.0108(13)
O6 0.0280(13) 0.0367(14) 0.0256(13) -0.0031(11) 0.0051(11) 0.0020(11)
O7 0.0487(17) 0.0543(17) 0.0635(19) 0.0327(15) 0.0170(15) 0.0174(15)
O8 0.0261(13) 0.0349(14) 0.0440(16) 0.0094(12) 0.0010(12) -0.0004(12)
O9 0.0242(12) 0.0336(13) 0.0288(13) 0.0069(11) 0.0060(11) 0.0003(11)
O10 0.0306(14) 0.0389(14) 0.0397(15) 0.0092(12) 0.0071(12) 0.0043(12)
O11 0.0264(12) 0.0235(12) 0.0263(13) -0.0009(10) 0.0024(10) 0.0027(10)
C1 0.044(2) 0.033(2) 0.047(2) 0.0142(19) 0.003(2) 0.0044(19)
C2 0.051(3) 0.038(2) 0.048(2) 0.0234(19) 0.007(2) 0.010(2)
C3 0.045(2) 0.042(2) 0.039(2) 0.0161(18) 0.015(2) 0.000(2)
C4 0.036(2) 0.035(2) 0.034(2) 0.0076(17) 0.0081(18) 0.0028(18)
C5 0.047(3) 0.084(3) 0.045(3) 0.027(2) 0.019(2) 0.008(3)
C6 0.035(2) 0.101(4) 0.060(3) 0.025(3) 0.025(2) 0.009(3)
C7 0.029(2) 0.074(3) 0.042(2) 0.009(2) 0.0110(19) 0.012(2)
C8 0.0248(18) 0.039(2) 0.0226(18) 0.0005(16) 0.0065(15) 0.0020(17)
C9 0.0234(18) 0.0325(19) 0.030(2) -0.0080(16) 0.0022(16) 0.0013(17)
C10 0.0300(19) 0.0271(18) 0.0267(18) -0.0043(16) 0.0087(15) -0.0011(17)
C11 0.028(2) 0.036(2) 0.041(2) 0.0072(18) 0.0000(18) 0.0058(18)
C12 0.040(2) 0.040(2) 0.037(2) 0.0118(19) -0.0091(19) 0.000(2)
C13 0.058(3) 0.038(2) 0.027(2) 0.0027(18) 0.007(2) 0.002(2)
C14 0.067(3) 0.035(2) 0.031(2) 0.0001(18) 0.014(2) 0.004(2)
C15 0.105(4) 0.070(3) 0.041(3) 0.006(2) 0.028(3) 0.023(3)
C16 0.121(5) 0.095(4) 0.048(3) 0.011(3) 0.050(3) 0.026(4)
C17 0.065(3) 0.067(3) 0.062(3) -0.011(3) 0.036(3) 0.002(3)
C18 0.043(2) 0.038(2) 0.039(2) -0.0142(18) 0.0148(19) -0.0076(19)
C19 0.033(2) 0.050(3) 0.053(3) -0.025(2) 0.009(2) 0.001(2)
C20 0.043(2) 0.0252(19) 0.030(2) -0.0071(16) 0.0099(18) -0.0083(17)
C21 0.037(2) 0.030(2) 0.058(3) -0.003(2) 0.003(2) 0.0067(18)
C22 0.043(2) 0.042(2) 0.056(3) -0.011(2) 0.007(2) 0.011(2)
C23 0.027(2) 0.048(2) 0.046(2) 0.004(2) 0.0066(18) 0.004(2)
C24 0.0274(19) 0.037(2) 0.032(2) 0.0040(17) 0.0078(17) 0.0023(17)
C25 0.032(2) 0.055(3) 0.053(3) 0.013(2) 0.015(2) 0.009(2)
C26 0.046(2) 0.068(3) 0.056(3) 0.029(2) 0.024(2) 0.004(2)
C27 0.050(3) 0.039(2) 0.037(2) 0.0131(18) 0.009(2) 0.004(2)
C28 0.036(2) 0.0218(18) 0.030(2) -0.0001(16) 0.0019(17) 0.0023(17)
C29 0.036(2) 0.0283(19) 0.029(2) 0.0032(16) 0.0060(17) 0.0056(17)
C30 0.0288(19) 0.0207(17) 0.0257(18) -0.0021(15) 0.0059(16) -0.0037(15)
O1W 0.0462(16) 0.0292(14) 0.0430(16) -0.0003(12) 0.0004(13) -0.0038(13)
O2W 0.064(2) 0.088(2) 0.073(2) -0.0241(19) 0.0032(19) 0.015(2)
O3W 0.105(3) 0.097(3) 0.060(2) -0.008(2) -0.016(2) 0.020(2)
O4W 0.149(4) 0.081(3) 0.085(3) 0.000(2) -0.014(3) 0.001(3)
O5W 0.065(3) 0.104(3) 0.065(3) -0.055(2) 0.036(2) -0.063(2)
O6W 0.114(11) 0.083(9) 0.049(8) -0.033(7) 0.010(8) -0.059(9)

loop_
_atom_type_symbol
_atom_type_description
_atom_type_scat_dispersion_real
_atom_type_scat_dispersion_imag
_atom_type_scat_source
C C 0.0033 0.0016 'International Tables Vol C Tables 4.2.6.8 and 6.1.1.4'
H H 0.0000 0.0000 'International Tables Vol C Tables 4.2.6.8 and 6.1.1.4'
N N 0.0061 0.0033 'International Tables Vol C Tables 4.2.6.8 and 6.1.1.4'
O O 0.0106 0.0060 'International Tables Vol C Tables 4.2.6.8 and 6.1.1.4'
Ni Ni 0.3393 1.1124 'International Tables Vol C Tables 4.2.6.8 and 6.1.1.4'
Gd Gd -0.1653 3.9035 'International Tables Vol C Tables 4.2.6.8 and 6.1.1.4'

loop_
_geom_angle_atom_site_label_1
_geom_angle_atom_site_label_2
_geom_angle_atom_site_label_3
_geom_angle
_geom_angle_site_symmetry_1
_geom_angle_site_symmetry_3
O5 Gd1 O6 71.33(9) . .
O5 Gd1 O8 83.36(9) . .
O6 Gd1 O8 115.56(8) . .
O5 Gd1 O2 78.37(8) . .
O6 Gd1 O2 136.15(8) . .
O8 Gd1 O2 90.90(8) . .
O5 Gd1 O9 111.98(9) . .
O6 Gd1 O9 67.31(8) . .
O8 Gd1 O9 69.75(8) . .
O2 Gd1 O9 155.96(8) . .
O5 Gd1 O3 87.15(9) . .
O6 Gd1 O3 77.95(8) . .
O8 Gd1 O3 159.59(8) . .
O2 Gd1 O3 69.45(8) . .
O9 Gd1 O3 130.66(7) . .
O5 Gd1 O11 136.64(8) . .
O6 Gd1 O11 69.00(8) . .
O8 Gd1 O11 129.77(8) . .
O2 Gd1 O11 120.95(8) . .
O9 Gd1 O11 67.20(8) . .
O3 Gd1 O11 68.20(8) . .
O5 Gd1 O2 144.28(8) . 3_576
O6 Gd1 O2 143.73(8) . 3_576
O8 Gd1 O2 83.51(8) . 3_576
O2 Gd1 O2 68.78(9) . 3_576
O9 Gd1 O2 94.16(8) . 3_576
O3 Gd1 O2 93.96(8) . 3_576
O11 Gd1 O2 75.14(7) . 3_576
O5 Gd1 Gd1 112.00(6) . 3_576
O6 Gd1 Gd1 157.80(6) . 3_576
O8 Gd1 Gd1 86.58(6) . 3_576
O2 Gd1 Gd1 34.70(5) . 3_576
O9 Gd1 Gd1 126.40(6) . 3_576
O3 Gd1 Gd1 80.28(5) . 3_576
O11 Gd1 Gd1 98.78(5) . 3_576
O2 Gd1 Gd1 34.09(5) 3_576 3_576
N2 Ni1 O11 161.91(11) . .
N2 Ni1 N4 103.18(14) . .
O11 Ni1 N4 94.88(12) . .
N2 Ni1 O3 90.30(11) . .
O11 Ni1 O3 84.53(9) . .
N4 Ni1 O3 103.40(11) . .
N2 Ni1 N1 83.06(12) . .
O11 Ni1 N1 99.60(11) . .
N4 Ni1 N1 85.20(12) . .
O3 Ni1 N1 170.19(11) . .
O6 Ni2 N3 88.42(11) . .
O6 Ni2 O9 80.85(9) . .
N3 Ni2 O9 168.42(11) . .
O6 Ni2 O11 83.03(9) . .
N3 Ni2 O11 93.10(10) . .
O9 Ni2 O11 81.33(9) . .
O6 Ni2 O10 169.34(10) . .
N3 Ni2 O10 102.13(12) . .
O9 Ni2 O10 88.51(10) . .
O11 Ni2 O10 94.71(10) . .
O6 Ni2 O1W 93.66(10) . .
N3 Ni2 O1W 88.66(11) . .
O9 Ni2 O1W 96.32(10) . .
O11 Ni2 O1W 176.20(10) . .
O10 Ni2 O1W 88.20(11) . .
C1 N1 C11 111.4(3) . .
C1 N1 C21 109.5(3) . .
C11 N1 C21 108.7(3) . .
C1 N1 Ni1 106.3(2) . .
C11 N1 Ni1 117.1(2) . .
C21 N1 Ni1 103.5(2) . .
C3 N2 C2 118.7(3) . .
C3 N2 Ni1 126.3(3) . .
C2 N2 Ni1 114.4(3) . .
C13 N3 C12 118.1(3) . .
C13 N3 Ni2 123.6(3) . .
C12 N3 Ni2 117.7(2) . .
C22 N4 Ni1 106.4(2) . .
C22 N4 H4A 110.4 . .
Ni1 N4 H4A 110.4 . .
C22 N4 H4B 110.4 . .
Ni1 N4 H4B 110.4 . .
H4A N4 H4B 108.6 . .
C9 O2 Gd1 121.3(2) . .
C9 O2 Gd1 125.7(2) . 3_576
Gd1 O2 Gd1 111.22(9) . 3_576
C10 O3 Ni1 128.4(2) . .
C10 O3 Gd1 128.7(2) . .
Ni1 O3 Gd1 102.72(10) . .
C19 O5 Gd1 137.2(3) . .
C20 O6 Ni2 130.9(2) . .
C20 O6 Gd1 129.3(2) . .
Ni2 O6 Gd1 92.58(9) . .
C29 O8 Gd1 140.4(2) . .
C30 O9 Ni2 130.4(2) . .
C30 O9 Gd1 130.4(2) . .
Ni2 O9 Gd1 90.42(9) . .
C23 O10 Ni2 124.3(2) . .
Ni1 O11 Ni2 116.43(11) . .
Ni1 O11 Gd1 104.41(10) . .
Ni2 O11 Gd1 89.36(8) . .
Ni1 O11 H11 114.5 . .
Ni2 O11 H11 114.5 . .
Gd1 O11 H11 114.5 . .
N1 C1 C2 110.5(3) . .
N1 C1 H1A 109.5 . .
C2 C1 H1A 109.5 . .
N1 C1 H1B 109.5 . .
C2 C1 H1B 109.5 . .
H1A C1 H1B 108.1 . .
N2 C2 C1 110.0(3) . .
N2 C2 H2A 109.7 . .
C1 C2 H2A 109.7 . .
N2 C2 H2B 109.7 . .
C1 C2 H2B 109.7 . .
H2A C2 H2B 108.2 . .
N2 C3 C4 128.0(4) . .
N2 C3 H3 116.0 . .
C4 C3 H3 116.0 . .
C5 C4 C10 120.2(4) . .
C5 C4 C3 115.4(4) . .
C10 C4 C3 124.4(4) . .
C6 C5 C4 122.3(4) . .
C6 C5 H5 118.9 . .
C4 C5 H5 118.9 . .
C5 C6 C7 118.4(4) . .
C5 C6 H6 120.8 . .
C7 C6 H6 120.8 . .
C6 C7 C8 123.1(4) . .
C6 C7 H7 118.5 . .
C8 C7 H7 118.5 . .
C7 C8 C10 118.7(3) . .
C7 C8 C9 117.1(3) . .
C10 C8 C9 124.0(3) . .
O1 C9 O2 121.1(3) . .
O1 C9 C8 120.5(3) . .
O2 C9 C8 118.2(3) . .
O3 C10 C4 120.8(3) . .
O3 C10 C8 122.0(3) . .
C4 C10 C8 117.2(3) . .
N1 C11 C12 115.8(3) . .
N1 C11 H11A 108.3 . .
C12 C11 H11A 108.3 . .
N1 C11 H11B 108.3 . .
C12 C11 H11B 108.3 . .
H11A C11 H11B 107.4 . .
N3 C12 C11 111.8(3) . .
N3 C12 H12A 109.3 . .
C11 C12 H12A 109.3 . .
N3 C12 H12B 109.3 . .
C11 C12 H12B 109.3 . .
H12A C12 H12B 107.9 . .
N3 C13 C14 128.2(4) . .
N3 C13 H13 115.9 . .
C14 C13 H13 115.9 . .
C15 C14 C20 118.1(4) . .
C15 C14 C13 117.0(4) . .
C20 C14 C13 124.6(4) . .
C16 C15 C14 122.4(5) . .
C16 C15 H15 118.8 . .
C14 C15 H15 118.8 . .
C15 C16 C17 119.3(5) . .
C15 C16 H16 120.3 . .
C17 C16 H16 120.3 . .
C16 C17 C18 121.7(5) . .
C16 C17 H17 119.2 . .
C18 C17 H17 119.2 . .
C17 C18 C20 118.9(4) . .
C17 C18 C19 117.8(4) . .
C20 C18 C19 123.3(4) . .
O4 C19 O5 121.6(4) . .
O4 C19 C18 117.7(4) . .
O5 C19 C18 120.7(4) . .
O6 C20 C18 120.6(3) . .
O6 C20 C14 119.8(4) . .
C18 C20 C14 119.6(4) . .
N1 C21 C22 112.0(3) . .
N1 C21 H21A 109.2 . .
C22 C21 H21A 109.2 . .
N1 C21 H21B 109.2 . .
C22 C21 H21B 109.2 . .
H21A C21 H21B 107.9 . .
N4 C22 C21 108.8(3) . .
N4 C22 H22A 109.9 . .
C21 C22 H22A 109.9 . .
N4 C22 H22B 109.9 . .
C21 C22 H22B 109.9 . .
H22A C22 H22B 108.3 . .
O10 C23 C24 130.0(4) . .
O10 C23 H23 115.0 . .
C24 C23 H23 115.0 . .
C25 C24 C30 119.9(3) . .
C25 C24 C23 116.3(3) . .
C30 C24 C23 123.8(3) . .
C26 C25 C24 121.4(4) . .
C26 C25 H25 119.3 . .
C24 C25 H25 119.3 . .
C25 C26 C27 119.1(4) . .
C25 C26 H26 120.4 . .
C27 C26 H26 120.4 . .
C26 C27 C28 122.6(4) . .
C26 C27 H27 118.7 . .
C28 C27 H27 118.7 . .
C27 C28 C30 118.4(3) . .
C27 C28 C29 118.8(3) . .
C30 C28 C29 122.8(3) . .
O7 C29 O8 121.7(3) . .
O7 C29 C28 118.4(3) . .
O8 C29 C28 119.9(3) . .
O9 C30 C28 120.7(3) . .
O9 C30 C24 121.0(3) . .
C28 C30 C24 118.3(3) . .
Ni2 O1W H1WA 132.2 . .
Ni2 O1W H1WB 90.3 . .
H1WA O1W H1WB 107.7 . .
H2WA O2W H2WB 107.7 . .
H3WA O3W H3WB 107.7 . .
H4WA O4W H4WB 107.7 . .
H5WA O5W H5WB 107.7 . .
H6WA O6W H6WB 107.7 . .

loop_
_geom_bond_atom_site_label_1
_geom_bond_atom_site_label_2
_geom_bond_distance
_geom_bond_site_symmetry_2
Gd1 O5 2.308(3) .
Gd1 O6 2.332(2) .
Gd1 O8 2.335(2) .
Gd1 O2 2.375(2) .
Gd1 O9 2.389(2) .
Gd1 O3 2.407(2) .
Gd1 O11 2.410(2) .
Gd1 O2 2.413(2) 3_576
Gd1 Gd1 3.9511(4) 3_576
Ni1 N2 1.960(3) .
Ni1 O11 1.979(2) .
Ni1 N4 2.026(3) .
Ni1 O3 2.036(2) .
Ni1 N1 2.166(3) .
Ni2 O6 2.007(2) .
Ni2 N3 2.025(3) .
Ni2 O9 2.028(2) .
Ni2 O11 2.047(2) .
Ni2 O10 2.052(3) .
Ni2 O1W 2.068(2) .
N1 C1 1.484(5) .
N1 C11 1.485(5) .
N1 C21 1.489(5) .
N2 C3 1.280(5) .
N2 C2 1.481(5) .
N3 C13 1.279(5) .
N3 C12 1.466(5) .
N4 C22 1.468(5) .
N4 H4A 0.9000 .
N4 H4B 0.9000 .
O1 C9 1.234(4) .
O2 C9 1.301(4) .
O2 Gd1 2.413(2) 3_576
O3 C10 1.318(4) .
O4 C19 1.232(5) .
O5 C19 1.268(5) .
O6 C20 1.319(4) .
O7 C29 1.247(4) .
O8 C29 1.264(4) .
O9 C30 1.307(4) .
O10 C23 1.237(5) .
O11 H11 0.9800 .
C1 C2 1.505(6) .
C1 H1A 0.9700 .
C1 H1B 0.9700 .
C2 H2A 0.9700 .
C2 H2B 0.9700 .
C3 C4 1.435(5) .
C3 H3 0.9300 .
C4 C5 1.378(6) .
C4 C10 1.428(5) .
C5 C6 1.360(6) .
C5 H5 0.9300 .
C6 C7 1.378(6) .
C6 H6 0.9300 .
C7 C8 1.382(5) .
C7 H7 0.9300 .
C8 C10 1.432(5) .
C8 C9 1.494(5) .
C11 C12 1.506(5) .
C11 H11A 0.9700 .
C11 H11B 0.9700 .
C12 H12A 0.9700 .
C12 H12B 0.9700 .
C13 C14 1.428(6) .
C13 H13 0.9300 .
C14 C15 1.397(6) .
C14 C20 1.418(5) .
C15 C16 1.362(8) .
C15 H15 0.9300 .
C16 C17 1.377(7) .
C16 H16 0.9300 .
C17 C18 1.389(6) .
C17 H17 0.9300 .
C18 C20 1.414(6) .
C18 C19 1.492(6) .
C21 C22 1.504(5) .
C21 H21A 0.9700 .
C21 H21B 0.9700 .
C22 H22A 0.9700 .
C22 H22B 0.9700 .
C23 C24 1.427(5) .
C23 H23 0.9300 .
C24 C25 1.388(5) .
C24 C30 1.426(5) .
C25 C26 1.362(6) .
C25 H25 0.9300 .
C26 C27 1.378(6) .
C26 H26 0.9300 .
C27 C28 1.390(5) .
C27 H27 0.9300 .
C28 C30 1.419(5) .
C28 C29 1.494(5) .
O1W H1WA 0.8500 .
O1W H1WB 0.8500 .
O2W H2WA 0.8500 .
O2W H2WB 0.8501 .
O3W H3WA 0.8499 .
O3W H3WB 0.8500 .
O4W H4WA 0.8500 .
O4W H4WB 0.8499 .
O5W H5WA 0.8500 .
O5W H5WB 0.8500 .
O6W H6WA 0.8500 .
O6W H6WB 0.8500 .

loop_
_geom_hbond_atom_site_label_D
_geom_hbond_atom_site_label_H
_geom_hbond_atom_site_label_A
_geom_hbond_distance_DH
_geom_hbond_distance_HA
_geom_hbond_distance_DA
_geom_hbond_angle_DHA
_geom_hbond_site_symmetry_A
O6W H6WB O5W 0.85 2.52 3.332(13) 160.5 4_565
O5W H5WA O7 0.85 2.07 2.787(5) 142.0 4_676
O4W H4WB O5 0.85 2.20 3.015(5) 159.9 1_645
O3W H3WA O1W 0.85 2.17 2.757(4) 125.6 4_675
O2W H2WB O4 0.85 1.85 2.664(5) 158.9 1_645
O2W H2WA O1 0.85 2.12 2.933(4) 161.1 1_645
O1W H1WB O9 0.85 2.58 3.052(3) 115.9 .
O1W H1WA O3W 0.85 2.23 2.757(4) 120.6 4_576
O11 H11 O1 0.98 2.08 2.948(3) 146.2 3_576
N4 H4B O8 0.90 2.52 3.118(4) 124.2 3_576
N4 H4A O7 0.90 2.57 3.281(4) 136.3 3_576

loop_
_geom_torsion_atom_site_label_1
_geom_torsion_atom_site_label_2
_geom_torsion_atom_site_label_3
_geom_torsion_atom_site_label_4
_geom_torsion
_geom_torsion_site_symmetry_1
_geom_torsion_site_symmetry_4
N2 Ni1 N1 C1 -16.0(2) . .
O11 Ni1 N1 C1 145.9(2) . .
N4 Ni1 N1 C1 -120.0(2) . .
N2 Ni1 N1 C11 -141.2(3) . .
O11 Ni1 N1 C11 20.7(3) . .
N4 Ni1 N1 C11 114.9(3) . .
N2 Ni1 N1 C21 99.3(2) . .
O11 Ni1 N1 C21 -98.8(2) . .
N4 Ni1 N1 C21 -4.7(2) . .
O11 Ni1 N2 C3 81.4(5) . .
N4 Ni1 N2 C3 -95.6(3) . .
O3 Ni1 N2 C3 8.3(3) . .
N1 Ni1 N2 C3 -179.0(3) . .
O11 Ni1 N2 C2 -107.4(4) . .
N4 Ni1 N2 C2 75.7(3) . .
O3 Ni1 N2 C2 179.5(3) . .
N1 Ni1 N2 C2 -7.7(3) . .
O6 Ni2 N3 C13 -21.5(3) . .
O9 Ni2 N3 C13 -43.6(7) . .
O11 Ni2 N3 C13 -104.4(3) . .
O10 Ni2 N3 C13 160.1(3) . .
O1W Ni2 N3 C13 72.2(3) . .
O6 Ni2 N3 C12 167.7(3) . .
O9 Ni2 N3 C12 145.6(5) . .
O11 Ni2 N3 C12 84.7(2) . .
O10 Ni2 N3 C12 -10.8(3) . .
O1W Ni2 N3 C12 -98.6(3) . .
N2 Ni1 N4 C22 -104.8(3) . .
O11 Ni1 N4 C22 76.2(3) . .
O3 Ni1 N4 C22 161.7(2) . .
N1 Ni1 N4 C22 -23.1(3) . .
O5 Gd1 O2 C9 -28.8(2) . .
O6 Gd1 O2 C9 17.9(3) . .
O8 Gd1 O2 C9 -111.8(3) . .
O9 Gd1 O2 C9 -147.3(2) . .
O3 Gd1 O2 C9 62.5(2) . .
O11 Gd1 O2 C9 109.1(2) . .
O2 Gd1 O2 C9 165.5(3) 3_576 .
Gd1 Gd1 O2 C9 165.5(3) 3_576 .
O5 Gd1 O2 Gd1 165.71(11) . 3_576
O6 Gd1 O2 Gd1 -147.60(9) . 3_576
O8 Gd1 O2 Gd1 82.68(10) . 3_576
O9 Gd1 O2 Gd1 47.2(2) . 3_576
O3 Gd1 O2 Gd1 -102.98(10) . 3_576
O11 Gd1 O2 Gd1 -56.38(12) . 3_576
O2 Gd1 O2 Gd1 0.001(1) 3_576 3_576
N2 Ni1 O3 C10 -15.2(3) . .
O11 Ni1 O3 C10 -177.8(3) . .
N4 Ni1 O3 C10 88.4(3) . .
N2 Ni1 O3 Gd1 159.65(11) . .
O11 Ni1 O3 Gd1 -2.99(9) . .
N4 Ni1 O3 Gd1 -96.72(12) . .
O5 Gd1 O3 C10 34.0(3) . .
O6 Gd1 O3 C10 105.5(3) . .
O8 Gd1 O3 C10 -28.3(4) . .
O2 Gd1 O3 C10 -44.7(2) . .
O9 Gd1 O3 C10 150.8(2) . .
O11 Gd1 O3 C10 177.5(3) . .
O2 Gd1 O3 C10 -110.3(3) 3_576 .
Gd1 Gd1 O3 C10 -78.9(3) 3_576 .
O5 Gd1 O3 Ni1 -140.87(10) . .
O6 Gd1 O3 Ni1 -69.36(10) . .
O8 Gd1 O3 Ni1 156.9(2) . .
O2 Gd1 O3 Ni1 140.48(11) . .
O9 Gd1 O3 Ni1 -24.04(14) . .
O11 Gd1 O3 Ni1 2.63(8) . .
O2 Gd1 O3 Ni1 74.90(9) 3_576 .
Gd1 Gd1 O3 Ni1 106.23(8) 3_576 .
O6 Gd1 O5 C19 -27.5(4) . .
O8 Gd1 O5 C19 -147.4(4) . .
O2 Gd1 O5 C19 120.3(4) . .
O9 Gd1 O5 C19 -82.4(4) . .
O3 Gd1 O5 C19 50.7(4) . .
O11 Gd1 O5 C19 -2.9(4) . .
O2 Gd1 O5 C19 143.5(3) 3_576 .
Gd1 Gd1 O5 C19 129.0(4) 3_576 .
N3 Ni2 O6 C20 17.9(3) . .
O9 Ni2 O6 C20 -166.5(3) . .
O11 Ni2 O6 C20 111.2(3) . .
O10 Ni2 O6 C20 -170.5(5) . .
O1W Ni2 O6 C20 -70.7(3) . .
N3 Ni2 O6 Gd1 -133.63(10) . .
O9 Ni2 O6 Gd1 41.99(9) . .
O11 Ni2 O6 Gd1 -40.31(8) . .
O10 Ni2 O6 Gd1 38.0(6) . .
O1W Ni2 O6 Gd1 137.81(9) . .
O5 Gd1 O6 C20 45.6(3) . .
O8 Gd1 O6 C20 118.3(3) . .
O2 Gd1 O6 C20 -3.2(3) . .
O9 Gd1 O6 C20 170.3(3) . .
O3 Gd1 O6 C20 -45.4(3) . .
O11 Gd1 O6 C20 -116.5(3) . .
O2 Gd1 O6 C20 -125.6(3) 3_576 .
Gd1 Gd1 O6 C20 -57.0(4) 3_576 .
O5 Gd1 O6 Ni2 -162.15(11) . .
O8 Gd1 O6 Ni2 -89.43(10) . .
O2 Gd1 O6 Ni2 149.05(9) . .
O9 Gd1 O6 Ni2 -37.44(8) . .
O3 Gd1 O6 Ni2 106.79(9) . .
O11 Gd1 O6 Ni2 35.74(8) . .
O2 Gd1 O6 Ni2 26.67(18) 3_576 .
Gd1 Gd1 O6 Ni2 95.23(16) 3_576 .
O5 Gd1 O8 C29 135.2(4) . .
O6 Gd1 O8 C29 69.6(4) . .
O2 Gd1 O8 C29 -146.6(4) . .
O9 Gd1 O8 C29 18.8(3) . .
O3 Gd1 O8 C29 -162.0(3) . .
O11 Gd1 O8 C29 -13.6(4) . .
O2 Gd1 O8 C29 -78.1(4) 3_576 .
Gd1 Gd1 O8 C29 -112.2(4) 3_576 .
O6 Ni2 O9 C30 170.1(3) . .
N3 Ni2 O9 C30 -167.5(5) . .
O11 Ni2 O9 C30 -105.6(3) . .
O10 Ni2 O9 C30 -10.6(3) . .
O1W Ni2 O9 C30 77.4(3) . .
O6 Ni2 O9 Gd1 -40.74(8) . .
N3 Ni2 O9 Gd1 -18.4(6) . .
O11 Ni2 O9 Gd1 43.53(8) . .
O10 Ni2 O9 Gd1 138.52(9) . .
O1W Ni2 O9 Gd1 -133.45(9) . .
O5 Gd1 O9 C30 -116.8(3) . .
O6 Gd1 O9 C30 -173.9(3) . .
O8 Gd1 O9 C30 -43.2(3) . .
O2 Gd1 O9 C30 -5.0(4) . .
O3 Gd1 O9 C30 137.2(3) . .
O11 Gd1 O9 C30 110.3(3) . .
O2 Gd1 O9 C30 38.3(3) 3_576 .
Gd1 Gd1 O9 C30 26.3(3) 3_576 .
O5 Gd1 O9 Ni2 94.05(10) . .
O6 Gd1 O9 Ni2 36.94(8) . .
O8 Gd1 O9 Ni2 167.68(11) . .
O2 Gd1 O9 Ni2 -154.14(15) . .
O3 Gd1 O9 Ni2 -11.97(13) . .
O11 Gd1 O9 Ni2 -38.85(8) . .
O2 Gd1 O9 Ni2 -110.82(9) 3_576 .
Gd1 Gd1 O9 Ni2 -122.87(6) 3_576 .
O6 Ni2 O10 C23 17.4(7) . .
N3 Ni2 O10 C23 -171.2(3) . .
O9 Ni2 O10 C23 13.5(3) . .
O11 Ni2 O10 C23 94.6(3) . .
O1W Ni2 O10 C23 -82.9(3) . .
N2 Ni1 O11 Ni2 25.6(4) . .
N4 Ni1 O11 Ni2 -157.37(13) . .
O3 Ni1 O11 Ni2 99.60(12) . .
N1 Ni1 O11 Ni2 -71.42(14) . .
N2 Ni1 O11 Gd1 -71.0(4) . .
N4 Ni1 O11 Gd1 106.04(11) . .
O3 Ni1 O11 Gd1 3.00(9) . .
N1 Ni1 O11 Gd1 -168.02(10) . .
O6 Ni2 O11 Ni1 -67.09(12) . .
N3 Ni2 O11 Ni1 20.93(14) . .
O9 Ni2 O11 Ni1 -148.85(13) . .
O10 Ni2 O11 Ni1 123.38(12) . .
O6 Ni2 O11 Gd1 38.71(8) . .
N3 Ni2 O11 Gd1 126.74(11) . .
O9 Ni2 O11 Gd1 -43.04(8) . .
O10 Ni2 O11 Gd1 -130.81(9) . .
O5 Gd1 O11 Ni1 57.18(15) . .
O6 Gd1 O11 Ni1 82.27(10) . .
O8 Gd1 O11 Ni1 -171.37(9) . .
O2 Gd1 O11 Ni1 -49.83(12) . .
O9 Gd1 O11 Ni1 155.60(12) . .
O3 Gd1 O11 Ni1 -2.72(8) . .
O2 Gd1 O11 Ni1 -103.27(10) 3_576 .
Gd1 Gd1 O11 Ni1 -78.50(8) 3_576 .
O5 Gd1 O11 Ni2 -59.99(14) . .
O6 Gd1 O11 Ni2 -34.90(8) . .
O8 Gd1 O11 Ni2 71.46(12) . .
O2 Gd1 O11 Ni2 -167.01(7) . .
O9 Gd1 O11 Ni2 38.43(8) . .
O3 Gd1 O11 Ni2 -119.90(10) . .
O2 Gd1 O11 Ni2 139.56(10) 3_576 .
Gd1 Gd1 O11 Ni2 164.33(6) 3_576 .
C11 N1 C1 C2 164.9(3) . .
C21 N1 C1 C2 -74.9(4) . .
Ni1 N1 C1 C2 36.3(3) . .
C3 N2 C2 C1 -157.9(4) . .
Ni1 N2 C2 C1 30.1(4) . .
N1 C1 C2 N2 -44.3(4) . .
C2 N2 C3 C4 -173.6(4) . .
Ni1 N2 C3 C4 -2.7(6) . .
N2 C3 C4 C5 177.9(4) . .
N2 C3 C4 C10 -1.4(7) . .
C10 C4 C5 C6 0.6(7) . .
C3 C4 C5 C6 -178.7(4) . .
C4 C5 C6 C7 1.6(8) . .
C5 C6 C7 C8 0.2(7) . .
C6 C7 C8 C10 -4.2(6) . .
C6 C7 C8 C9 171.0(4) . .
Gd1 O2 C9 O1 125.2(3) . .
Gd1 O2 C9 O1 -71.5(4) 3_576 .
Gd1 O2 C9 C8 -58.8(4) . .
Gd1 O2 C9 C8 104.5(3) 3_576 .
C7 C8 C9 O1 9.0(5) . .
C10 C8 C9 O1 -176.2(3) . .
C7 C8 C9 O2 -167.0(3) . .
C10 C8 C9 O2 7.8(5) . .
Ni1 O3 C10 C4 15.6(5) . .
Gd1 O3 C10 C4 -158.0(2) . .
Ni1 O3 C10 C8 -164.7(2) . .
Gd1 O3 C10 C8 21.8(4) . .
C5 C4 C10 O3 175.3(4) . .
C3 C4 C10 O3 -5.4(6) . .
C5 C4 C10 C8 -4.4(5) . .
C3 C4 C10 C8 174.8(3) . .
C7 C8 C10 O3 -173.7(3) . .
C9 C8 C10 O3 11.6(5) . .
C7 C8 C10 C4 6.1(5) . .
C9 C8 C10 C4 -168.7(3) . .
C1 N1 C11 C12 -52.4(4) . .
C21 N1 C11 C12 -173.1(3) . .
Ni1 N1 C11 C12 70.1(4) . .
C13 N3 C12 C11 120.5(4) . .
Ni2 N3 C12 C11 -68.1(4) . .
N1 C11 C12 N3 -51.9(4) . .
C12 N3 C13 C14 -172.8(4) . .
Ni2 N3 C13 C14 16.4(6) . .
N3 C13 C14 C15 175.9(4) . .
N3 C13 C14 C20 3.0(7) . .
C20 C14 C15 C16 -0.2(7) . .
C13 C14 C15 C16 -173.6(5) . .
C14 C15 C16 C17 1.9(9) . .
C15 C16 C17 C18 -1.8(8) . .
C16 C17 C18 C20 0.0(7) . .
C16 C17 C18 C19 178.5(5) . .
Gd1 O5 C19 O4 -172.9(3) . .
Gd1 O5 C19 C18 7.3(6) . .
C17 C18 C19 O4 17.4(6) . .
C20 C18 C19 O4 -164.2(4) . .
C17 C18 C19 O5 -162.9(4) . .
C20 C18 C19 O5 15.5(6) . .
Ni2 O6 C20 C18 173.6(2) . .
Gd1 O6 C20 C18 -44.4(4) . .
Ni2 O6 C20 C14 -6.5(5) . .
Gd1 O6 C20 C14 135.5(3) . .
C17 C18 C20 O6 -178.4(4) . .
C19 C18 C20 O6 3.2(6) . .
C17 C18 C20 C14 1.7(6) . .
C19 C18 C20 C14 -176.7(4) . .
C15 C14 C20 O6 178.5(4) . .
C13 C14 C20 O6 -8.7(6) . .
C15 C14 C20 C18 -1.6(6) . .
C13 C14 C20 C18 171.3(4) . .
C1 N1 C21 C22 145.0(3) . .
C11 N1 C21 C22 -93.1(4) . .
Ni1 N1 C21 C22 32.0(4) . .
Ni1 N4 C22 C21 47.1(4) . .
N1 C21 C22 N4 -55.0(4) . .
Ni2 O10 C23 C24 -8.8(6) . .
O10 C23 C24 C25 178.2(4) . .
O10 C23 C24 C30 -5.3(7) . .
C30 C24 C25 C26 0.8(6) . .
C23 C24 C25 C26 177.4(4) . .
C24 C25 C26 C27 -3.5(7) . .
C25 C26 C27 C28 1.7(7) . .
C26 C27 C28 C30 2.8(6) . .
C26 C27 C28 C29 -178.7(4) . .
Gd1 O8 C29 O7 -177.2(2) . .
Gd1 O8 C29 C28 2.8(6) . .
C27 C28 C29 O7 -16.8(5) . .
C30 C28 C29 O7 161.6(3) . .
C27 C28 C29 O8 163.1(3) . .
C30 C28 C29 O8 -18.5(5) . .
Ni2 O9 C30 C28 -176.4(2) . .
Gd1 O9 C30 C28 46.0(4) . .
Ni2 O9 C30 C24 1.9(5) . .
Gd1 O9 C30 C24 -135.8(3) . .
C27 C28 C30 O9 172.9(3) . .
C29 C28 C30 O9 -5.5(5) . .
C27 C28 C30 C24 -5.3(5) . .
C29 C28 C30 C24 176.3(3) . .
C25 C24 C30 O9 -174.6(3) . .
C23 C24 C30 O9 9.0(5) . .
C25 C24 C30 C28 3.7(5) . .
C23 C24 C30 C28 -172.7(3) . .
